data_2023472
loop_
_publ_author_name
'K&#xf6;nig, Julien A'
'Morgenstern, Bernd'
'Jauch, Johann'

_publ_section_title
;
 Synthesis and crystal structure analysis of substituted
 bi-cyclo-[3.3.1]nona-nones.
;
_journal_coeditor_code EV2016
_journal_issue 'Pt 5'
_journal_name_full 'Acta crystallographica. Section E, Crystallographic communications'
_journal_page_first 405
_journal_page_last 411
_journal_paper_doi 10.1107/S2056989025003299
_journal_volume 81
_journal_year 2025
_chemical_formula_iupac 'C10 H12 O3'
_chemical_formula_moiety 'C10 H12 O3'
_chemical_formula_sum 'C10 H12 O3'
_chemical_formula_weight 180.20
_chemical_name_systematic
;
4-Methoxybicyclo[3.3.1]non-3-ene-2,9-dione
;
_space_group_crystal_system monoclinic
_space_group_IT_number 4
_space_group_name_Hall 'P 2yb'
_space_group_name_H-M_alt 'P 1 21 1'
_atom_sites_solution_hydrogens geom
_atom_sites_solution_primary direct
_atom_sites_solution_secondary difmap
_audit_creation_method SHELXL-2019/3
_cell_angle_alpha 90
_cell_angle_beta 99.546(2)
_cell_angle_gamma 90
_cell_formula_units_Z 2
_cell_length_a 6.4819(4)
_cell_length_b 7.4766(5)
_cell_length_c 9.0627(5)
_cell_measurement_reflns_used 6064
_cell_measurement_temperature 153(2)
_cell_measurement_theta_max 27.90
_cell_measurement_theta_min 2.28
_cell_volume 433.12(5)
_computing_cell_refinement
;
SAINT (Bruker, 2021)
;
_computing_data_collection
;
APEX4 (Bruker, 2021)
;
_computing_data_reduction
;
SAINT  (Bruker, 2021)
;
_computing_molecular_graphics
;
DIAMOND (Brandenburg, 2020)
;
_computing_publication_material
;
publCIF (Westrip, 2010)
;
_computing_structure_refinement
;
SHELXL2019 (Sheldrick, 2015<i>b</i>) and
ShelXle (H\"ubschle <i>et al.</i>,  2011)
;
_computing_structure_solution
;
SHELXT2018 (Sheldrick, 2015<i>a</i>)
;
_diffrn_ambient_temperature 153(2)
_diffrn_measured_fraction_theta_full 0.989
_diffrn_measured_fraction_theta_max 0.988
_diffrn_measurement_device_type 'Bruker D8 VENTURE PHOTON II'
_diffrn_measurement_method '\f and \w scans'
_diffrn_radiation_type MoK\a
_diffrn_radiation_wavelength 0.71073
_diffrn_reflns_av_R_equivalents 0.0283
_diffrn_reflns_av_unetI/netI 0.0274
_diffrn_reflns_limit_h_max 7
_diffrn_reflns_limit_h_min -8
_diffrn_reflns_limit_k_max 9
_diffrn_reflns_limit_k_min -9
_diffrn_reflns_limit_l_max 11
_diffrn_reflns_limit_l_min -11
_diffrn_reflns_number 8258
_diffrn_reflns_theta_full 25.242
_diffrn_reflns_theta_max 27.896
_diffrn_reflns_theta_min 2.279
_diffrn_source 'INCOATEC I\^A\mS microfocus sealed tube'
_exptl_absorpt_coefficient_mu 0.102
_exptl_absorpt_correction_T_max 0.7456
_exptl_absorpt_correction_T_min 0.6992
_exptl_absorpt_correction_type multi-scan
_exptl_absorpt_process_details
;
(SADABS; Krause <i>et al.</i>,  2015)
;
_exptl_crystal_colour colourless
_exptl_crystal_density_diffrn 1.382
_exptl_crystal_description rod
_exptl_crystal_F_000 192
_exptl_crystal_size_max 0.380
_exptl_crystal_size_mid 0.080
_exptl_crystal_size_min 0.060
_refine_diff_density_max 0.180
_refine_diff_density_min -0.151
_refine_ls_abs_structure_details
;
Refined as an inversion twin
;
_refine_ls_abs_structure_Flack 0.5
_refine_ls_extinction_method none
_refine_ls_goodness_of_fit_ref 1.078
_refine_ls_hydrogen_treatment constr
_refine_ls_matrix_type full
_refine_ls_number_parameters 119
_refine_ls_number_reflns 2031
_refine_ls_number_restraints 1
_refine_ls_restrained_S_all 1.077
_refine_ls_R_factor_all 0.0314
_refine_ls_R_factor_gt 0.0296
_refine_ls_shift/su_max 0.000
_refine_ls_shift/su_mean 0.000
_refine_ls_structure_factor_coef Fsqd
_refine_ls_weighting_details 'w=1/[\s^2^(Fo^2^)+(0.0364P)^2^+0.0624P] where P=(Fo^2^+2Fc^2^)/3'
_refine_ls_weighting_scheme calc
_refine_ls_wR_factor_gt 0.0728
_refine_ls_wR_factor_ref 0.0744
_reflns_number_gt 1948
_reflns_number_total 2031
_reflns_threshold_expression 'I > 2\s(I)'
_cod_data_source_file ev2016.cif
_cod_data_source_block 1
_cod_depositor_comments 'Adding full bibliography for 2023472--2023475.cif.'
_cod_original_sg_symbol_H-M 'P 21'
_cod_database_code 2023472
_shelx_space_group_comment
;
The symmetry employed for this shelxl refinement is uniquely defined
by the following loop, which should always be used as a source of
symmetry information in preference to the above space-group names.
They are only intended as comments.
;
_shelx_estimated_absorpt_t_min 0.962
_shelx_estimated_absorpt_t_max 0.994

loop_
_space_group_symop_operation_xyz
'x, y, z'
'-x, y+1/2, -z'

loop_
_atom_site_type_symbol
_atom_site_label
_atom_site_fract_x
_atom_site_fract_y
_atom_site_fract_z
_atom_site_U_iso_or_equiv
_atom_site_adp_type
_atom_site_calc_flag
_atom_site_occupancy
_atom_site_disorder_assembly
_atom_site_disorder_group
O O1 0.6356(2) 0.20219(18) 0.73144(16) 0.0358(3) Uani d 1 . .
O O2 0.80123(19) 0.73388(16) 0.49209(12) 0.0255(3) Uani d 1 . .
O O3 0.2740(2) 0.7098(2) 0.73484(15) 0.0345(3) Uani d 1 . .
C C1 0.6305(3) 0.7548(2) 0.70026(17) 0.0214(3) Uani d 1 . .
H H1 0.578127 0.868685 0.649526 0.026 Uiso calc 1 . .
C C2 0.7203(2) 0.6369(2) 0.59258(16) 0.0207(3) Uani d 1 . .
C C10 0.8884(3) 0.6368(3) 0.3793(2) 0.0318(4) Uani d 1 . .
H H10A 0.930016 0.721305 0.306964 0.048 Uiso calc 1 . .
H H10B 0.783321 0.554093 0.327603 0.048 Uiso calc 1 . .
H H10C 1.011125 0.569139 0.426813 0.048 Uiso calc 1 . .
C C3 0.7170(3) 0.4564(2) 0.59890(18) 0.0241(3) Uani d 1 . .
H H3 0.773987 0.388629 0.526623 0.029 Uiso calc 1 . .
C C4 0.6278(3) 0.3647(2) 0.71463(18) 0.0242(3) Uani d 1 . .
C C5 0.5211(3) 0.4780(2) 0.82067(18) 0.0240(3) Uani d 1 . .
H H5 0.397653 0.412087 0.846504 0.029 Uiso calc 1 . .
C C6 0.6779(3) 0.5196(2) 0.96573(19) 0.0285(4) Uani d 1 . .
H H6A 0.604837 0.586413 1.036072 0.034 Uiso calc 1 . .
H H6B 0.729428 0.405919 1.014438 0.034 Uiso calc 1 . .
C C7 0.8636(3) 0.6296(2) 0.93294(18) 0.0277(4) Uani d 1 . .
H H7A 0.951032 0.665124 1.028598 0.033 Uiso calc 1 . .
H H7B 0.950543 0.554829 0.877127 0.033 Uiso calc 1 . .
C C8 0.7938(3) 0.7970(2) 0.84179(19) 0.0252(4) Uani d 1 . .
H H8A 0.917481 0.854469 0.810933 0.030 Uiso calc 1 . .
H H8B 0.732289 0.882757 0.905492 0.030 Uiso calc 1 . .
C C9 0.4511(3) 0.6540(2) 0.74873(17) 0.0224(3) Uani d 1 . .

loop_
_atom_site_aniso_label
_atom_site_aniso_U_11
_atom_site_aniso_U_22
_atom_site_aniso_U_33
_atom_site_aniso_U_12
_atom_site_aniso_U_13
_atom_site_aniso_U_23
O1 0.0417(8) 0.0189(6) 0.0482(8) 0.0001(6) 0.0112(6) 0.0026(5)
O2 0.0288(7) 0.0263(6) 0.0225(5) -0.0041(5) 0.0078(4) -0.0002(4)
O3 0.0259(7) 0.0372(7) 0.0423(7) 0.0078(6) 0.0109(5) 0.0059(6)
C1 0.0235(8) 0.0187(8) 0.0219(7) 0.0019(6) 0.0033(6) 0.0010(6)
C2 0.0190(7) 0.0237(7) 0.0189(6) -0.0012(6) 0.0015(6) 0.0008(6)
C10 0.0338(10) 0.0371(9) 0.0274(8) -0.0049(8) 0.0139(7) -0.0061(8)
C3 0.0247(8) 0.0227(8) 0.0250(8) 0.0005(6) 0.0041(6) -0.0039(6)
C4 0.0222(9) 0.0205(8) 0.0291(8) -0.0004(6) 0.0020(6) 0.0003(6)
C5 0.0236(9) 0.0231(8) 0.0264(8) -0.0017(6) 0.0070(6) 0.0041(6)
C6 0.0348(10) 0.0282(9) 0.0227(7) -0.0008(7) 0.0050(6) 0.0056(6)
C7 0.0270(9) 0.0315(9) 0.0230(7) -0.0001(7) -0.0007(6) 0.0008(7)
C8 0.0283(9) 0.0235(8) 0.0237(8) -0.0037(7) 0.0042(6) -0.0030(6)
C9 0.0236(8) 0.0225(7) 0.0219(7) 0.0021(6) 0.0057(6) -0.0012(6)

loop_
_atom_type_symbol
_atom_type_description
_atom_type_scat_dispersion_real
_atom_type_scat_dispersion_imag
_atom_type_scat_source
C C 0.0033 0.0016 'International Tables Vol C Tables 4.2.6.8 and 6.1.1.4'
H H 0.0000 0.0000 'International Tables Vol C Tables 4.2.6.8 and 6.1.1.4'
O O 0.0106 0.0060 'International Tables Vol C Tables 4.2.6.8 and 6.1.1.4'

loop_
_geom_angle_atom_site_label_1
_geom_angle_atom_site_label_2
_geom_angle_atom_site_label_3
_geom_angle_site_symmetry_1
_geom_angle_site_symmetry_3
_geom_angle
_geom_angle_publ_flag
C2 O2 C10 . . 116.97(14) ?
C2 C1 C9 . . 107.21(13) ?
C2 C1 C8 . . 111.78(13) ?
C9 C1 C8 . . 108.24(12) ?
C2 C1 H1 . . 109.8 ?
C9 C1 H1 . . 109.8 ?
C8 C1 H1 . . 109.8 ?
O2 C2 C3 . . 125.52(15) ?
O2 C2 C1 . . 111.23(14) ?
C3 C2 C1 . . 123.25(14) ?
O2 C10 H10A . . 109.5 ?
O2 C10 H10B . . 109.5 ?
H10A C10 H10B . . 109.5 ?
O2 C10 H10C . . 109.5 ?
H10A C10 H10C . . 109.5 ?
H10B C10 H10C . . 109.5 ?
C2 C3 C4 . . 120.89(15) ?
C2 C3 H3 . . 119.6 ?
C4 C3 H3 . . 119.6 ?
O1 C4 C3 . . 123.06(16) ?
O1 C4 C5 . . 119.00(15) ?
C3 C4 C5 . . 117.94(14) ?
C9 C5 C4 . . 110.31(13) ?
C9 C5 C6 . . 107.41(13) ?
C4 C5 C6 . . 110.00(14) ?
C9 C5 H5 . . 109.7 ?
C4 C5 H5 . . 109.7 ?
C6 C5 H5 . . 109.7 ?
C7 C6 C5 . . 111.67(13) ?
C7 C6 H6A . . 109.3 ?
C5 C6 H6A . . 109.3 ?
C7 C6 H6B . . 109.3 ?
C5 C6 H6B . . 109.3 ?
H6A C6 H6B . . 107.9 ?
C8 C7 C6 . . 111.97(15) ?
C8 C7 H7A . . 109.2 ?
C6 C7 H7A . . 109.2 ?
C8 C7 H7B . . 109.2 ?
C6 C7 H7B . . 109.2 ?
H7A C7 H7B . . 107.9 ?
C7 C8 C1 . . 112.38(14) ?
C7 C8 H8A . . 109.1 ?
C1 C8 H8A . . 109.1 ?
C7 C8 H8B . . 109.1 ?
C1 C8 H8B . . 109.1 ?
H8A C8 H8B . . 107.9 ?
O3 C9 C5 . . 124.04(16) ?
O3 C9 C1 . . 124.16(15) ?
C5 C9 C1 . . 111.78(14) ?

loop_
_geom_bond_atom_site_label_1
_geom_bond_atom_site_label_2
_geom_bond_site_symmetry_2
_geom_bond_distance
_geom_bond_publ_flag
O1 C4 . 1.225(2) ?
O2 C2 . 1.3377(19) ?
O2 C10 . 1.443(2) ?
O3 C9 . 1.208(2) ?
C1 C2 . 1.502(2) ?
C1 C9 . 1.510(2) ?
C1 C8 . 1.554(2) ?
C1 H1 . 1.0000 ?
C2 C3 . 1.351(2) ?
C10 H10A . 0.9800 ?
C10 H10B . 0.9800 ?
C10 H10C . 0.9800 ?
C3 C4 . 1.451(2) ?
C3 H3 . 0.9500 ?
C4 C5 . 1.529(2) ?
C5 C9 . 1.505(2) ?
C5 C6 . 1.554(2) ?
C5 H5 . 1.0000 ?
C6 C7 . 1.527(3) ?
C6 H6A . 0.9900 ?
C6 H6B . 0.9900 ?
C7 C8 . 1.526(2) ?
C7 H7A . 0.9900 ?
C7 H7B . 0.9900 ?
C8 H8A . 0.9900 ?
C8 H8B . 0.9900 ?

loop_
_geom_torsion_atom_site_label_1
_geom_torsion_atom_site_label_2
_geom_torsion_atom_site_label_3
_geom_torsion_atom_site_label_4
_geom_torsion_site_symmetry_1
_geom_torsion_site_symmetry_2
_geom_torsion_site_symmetry_3
_geom_torsion_site_symmetry_4
_geom_torsion
_geom_torsion_publ_flag
C10 O2 C2 C3 . . . . 1.4(2) ?
C10 O2 C2 C1 . . . . -178.52(14) ?
C9 C1 C2 O2 . . . . 149.74(13) ?
C8 C1 C2 O2 . . . . -91.79(15) ?
C9 C1 C2 C3 . . . . -30.1(2) ?
C8 C1 C2 C3 . . . . 88.33(19) ?
O2 C2 C3 C4 . . . . 179.00(15) ?
C1 C2 C3 C4 . . . . -1.1(3) ?
C2 C3 C4 O1 . . . . -174.35(17) ?
C2 C3 C4 C5 . . . . 5.1(2) ?
O1 C4 C5 C9 . . . . -157.28(16) ?
C3 C4 C5 C9 . . . . 23.2(2) ?
O1 C4 C5 C6 . . . . 84.41(19) ?
C3 C4 C5 C6 . . . . -95.07(17) ?
C9 C5 C6 C7 . . . . -57.61(19) ?
C4 C5 C6 C7 . . . . 62.47(18) ?
C5 C6 C7 C8 . . . . 52.43(19) ?
C6 C7 C8 C1 . . . . -50.79(18) ?
C2 C1 C8 C7 . . . . -63.52(18) ?
C9 C1 C8 C7 . . . . 54.34(18) ?
C4 C5 C9 O3 . . . . 125.58(18) ?
C6 C5 C9 O3 . . . . -114.54(18) ?
C4 C5 C9 C1 . . . . -56.12(18) ?
C6 C5 C9 C1 . . . . 63.76(17) ?
C2 C1 C9 O3 . . . . -123.17(17) ?
C8 C1 C9 O3 . . . . 116.10(18) ?
C2 C1 C9 C5 . . . . 58.54(16) ?
C8 C1 C9 C5 . . . . -62.20(17) ?
